data_7153617
loop_
_publ_author_name
'Alegre-Requena, Juan V'
'Marqu\'es-L\'opez, Eugenia'
'Sanz Miguel, Pablo J.'
'Herrera, Raquel P.'

_publ_section_title
;
 Organocatalytic enantioselective hydrophosphonylation of aldehydes.
;
_journal_issue 8
_journal_name_full 'Organic &amp; biomolecular chemistry'
_journal_page_first 1258
_journal_page_last 1264
_journal_paper_doi 10.1039/c3ob42403k
_journal_volume 12
_journal_year 2014
_chemical_absolute_configuration ad
_chemical_formula_moiety 'C19 H16 Br O4 P'
_chemical_formula_sum 'C19 H16 Br O4 P'
_chemical_formula_weight 419.2
_chemical_name_systematic
;
 ?
;
_space_group_IT_number 18
_symmetry_cell_setting orthorhombic
_symmetry_space_group_name_Hall 'P 2 2ab'
_symmetry_space_group_name_H-M 'P 21 21 2'
_atom_sites_solution_hydrogens geom
_atom_sites_solution_primary direct
_atom_sites_solution_secondary difmap
_audit_creation_date 2013-08-12T12:50:16-00:00
_audit_creation_method 'WinGX routine CIF_UPDATE'
_cell_angle_alpha 90
_cell_angle_beta 90
_cell_angle_gamma 90
_cell_formula_units_Z 4
_cell_length_a 9.2741(10)
_cell_length_b 38.324(4)
_cell_length_c 5.0810(5)
_cell_measurement_reflns_used 9906
_cell_measurement_temperature 100(2)
_cell_measurement_theta_max 27.81
_cell_measurement_theta_min 2.44
_cell_volume 1805.9(3)
_computing_cell_refinement 'Bruker SAINT'
_computing_data_collection 'Bruker APEX2'
_computing_data_reduction 'Bruker SAINT'
_computing_molecular_graphics 'Bruker SHELXTL'
_computing_publication_material 'Bruker SHELXTL'
_computing_structure_refinement 'SHELXL-97 (Sheldrick, 2008)'
_computing_structure_solution 'SHELXS-97 (Sheldrick, 2008)'
_diffrn_ambient_temperature 100(2)
_diffrn_measured_fraction_theta_full 0.995
_diffrn_measured_fraction_theta_max 0.965
_diffrn_measurement_device_type 'Bruker APEX-II CCD'
_diffrn_measurement_method '\f and \w scans'
_diffrn_radiation_monochromator graphite
_diffrn_radiation_type MoK\a
_diffrn_radiation_wavelength 0.71073
_diffrn_reflns_av_R_equivalents 0.0931
_diffrn_reflns_av_unetI/netI 0.0827
_diffrn_reflns_limit_h_max 12
_diffrn_reflns_limit_h_min -12
_diffrn_reflns_limit_k_max 43
_diffrn_reflns_limit_k_min -53
_diffrn_reflns_limit_l_max 7
_diffrn_reflns_limit_l_min -7
_diffrn_reflns_number 28933
_diffrn_reflns_theta_full 25
_diffrn_reflns_theta_max 29.57
_diffrn_reflns_theta_min 2.26
_exptl_absorpt_coefficient_mu 2.385
_exptl_absorpt_correction_T_max 0.888
_exptl_absorpt_correction_T_min 0.671
_exptl_absorpt_correction_type multi-scan
_exptl_absorpt_process_details sadabs
_exptl_crystal_colour colorless
_exptl_crystal_density_diffrn 1.542
_exptl_crystal_density_method 'not measured'
_exptl_crystal_description plates
_exptl_crystal_F_000 848
_exptl_crystal_size_max 0.3
_exptl_crystal_size_mid 0.25
_exptl_crystal_size_min 0.05
_refine_diff_density_max 0.663
_refine_diff_density_min -0.707
_refine_diff_density_rms 0.085
_refine_ls_abs_structure_details 'Flack H D (1983), Acta Cryst. A39, 876-881, 1932 Friedel Pairs'
_refine_ls_abs_structure_Flack 0.02(2)
_refine_ls_extinction_method none
_refine_ls_goodness_of_fit_ref 1.038
_refine_ls_hydrogen_treatment constr
_refine_ls_matrix_type full
_refine_ls_number_parameters 290
_refine_ls_number_reflns 4788
_refine_ls_number_restraints 133
_refine_ls_restrained_S_all 1.041
_refine_ls_R_factor_all 0.1159
_refine_ls_R_factor_gt 0.0599
_refine_ls_shift/su_max 0
_refine_ls_shift/su_mean 0
_refine_ls_structure_factor_coef Fsqd
_refine_ls_weighting_details 'calc w=1/[\s^2^(Fo^2^)+(0.0796P)^2^+0.0000P] where P=(Fo^2^+2Fc^2^)/3'
_refine_ls_weighting_scheme calc
_refine_ls_wR_factor_gt 0.1352
_refine_ls_wR_factor_ref 0.1583
_reflns_number_gt 2963
_reflns_number_total 4788
_reflns_threshold_expression >2sigma(I)
_cod_data_source_file c3ob42403k.txt
_cod_data_source_block 1
_cod_depositor_comments
;
The following automatic conversions were performed:

'_symmetry_cell_setting' value 'Orthorhombic' changed to
'orthorhombic' according to
/usr/data/users/saulius/automatic-downloads/current/RSC/lib/dictionaries/cif_core.dic
dictionary named 'cif_core.dic' version 2.4.2 from 2011-04-26.

Automatic conversion script
Id: cif_fix_values 2281 2013-09-26 08:29:07Z andrius 
;
_cod_original_sg_symbol_H-M P2(1)2(1)2
_cod_database_code 7153617

loop_
_symmetry_equiv_pos_as_xyz
'x, y, z'
'-x, -y, z'
'-x+1/2, y+1/2, -z'
'x+1/2, -y+1/2, -z'

loop_
_atom_site_label
_atom_site_type_symbol
_atom_site_fract_x
_atom_site_fract_y
_atom_site_fract_z
_atom_site_U_iso_or_equiv
_atom_site_adp_type
_atom_site_occupancy
_atom_site_symmetry_multiplicity
_atom_site_calc_flag
_atom_site_refinement_flags
_atom_site_disorder_assembly
_atom_site_disorder_group
Br1 Br 0.25719(7) 0.202143(13) 0.50274(12) 0.0594(2) Uani 1 1 d . . .
P1 P 0.40082(14) 0.37244(3) 0.9092(3) 0.0335(3) Uani 1 1 d D . .
C1 C 0.3273(5) 0.33918(12) 1.1258(10) 0.0355(11) Uani 1 1 d . A .
H1A H 0.3946 0.3353 1.2767 0.043 Uiso 1 1 calc R . .
O1 O 0.1933(4) 0.35257(9) 1.2219(7) 0.0419(8) Uani 1 1 d . . .
H1B H 0.2067 0.3625 1.3674 0.063 Uiso 1 1 calc R A .
O2 O 0.3184(4) 0.37889(9) 0.6690(6) 0.0388(8) Uani 1 1 d . A .
C11 C 0.3079(5) 0.30554(11) 0.9761(10) 0.0330(10) Uani 1 1 d . . .
C12 C 0.1964(5) 0.30200(13) 0.7995(10) 0.0375(11) Uani 1 1 d . A .
H12A H 0.1287 0.3204 0.777 0.045 Uiso 1 1 calc R . .
C13 C 0.1831(6) 0.27140(13) 0.6539(11) 0.0446(13) Uani 1 1 d . . .
H13A H 0.1089 0.2694 0.5261 0.054 Uiso 1 1 calc R A .
C14 C 0.2765(5) 0.24423(12) 0.6938(9) 0.0368(11) Uani 1 1 d . A .
C15 C 0.3888(6) 0.24748(13) 0.8756(11) 0.0434(12) Uani 1 1 d . . .
H15A H 0.4546 0.2288 0.9029 0.052 Uiso 1 1 calc R A .
C16 C 0.4026(5) 0.27814(11) 1.0145(11) 0.0401(11) Uani 1 1 d . A .
H16A H 0.4785 0.2805 1.1388 0.048 Uiso 1 1 calc R . .
O20 O 0.5601(4) 0.35847(9) 0.8735(8) 0.0491(10) Uani 1 1 d . A .
C21 C 0.6793(5) 0.37785(12) 0.7850(10) 0.0337(11) Uani 1 1 d . . .
C22 C 0.8089(6) 0.37085(14) 0.9064(12) 0.0471(13) Uani 1 1 d . A .
H22A H 0.8159 0.3545 1.0462 0.057 Uiso 1 1 calc R . .
C23 C 0.9282(6) 0.38873(17) 0.8153(15) 0.0610(18) Uani 1 1 d . . .
H23A H 1.0196 0.3842 0.8924 0.073 Uiso 1 1 calc R A .
C24 C 0.9185(7) 0.41282(16) 0.6172(15) 0.0646(18) Uani 1 1 d . A .
H24A H 1.0017 0.4252 0.561 0.078 Uiso 1 1 calc R . .
C25 C 0.7897(7) 0.41875(16) 0.5027(14) 0.0603(15) Uani 1 1 d . . .
H25A H 0.7834 0.4353 0.364 0.072 Uiso 1 1 calc R A .
C26 C 0.6664(6) 0.40140(14) 0.5817(12) 0.0484(14) Uani 1 1 d . A .
H26A H 0.5762 0.4056 0.4989 0.058 Uiso 1 1 calc R . .
O30 O 0.4127(13) 0.4072(3) 1.077(2) 0.031(3) Uani 0.5 1 d PDU A 1
C31 C 0.3282(13) 0.4386(3) 1.050(2) 0.036(3) Uani 0.5 1 d PDU A 1
C32 C 0.2759(11) 0.4529(3) 1.280(2) 0.051(2) Uani 0.5 1 d PDU A 1
H32 H 0.2914 0.4416 1.444 0.062 Uiso 0.5 1 calc PR A 1
C33 C 0.2005(12) 0.4840(3) 1.267(2) 0.057(3) Uani 0.5 1 d PDU A 1
H33 H 0.1659 0.4946 1.4237 0.069 Uiso 0.5 1 calc PR A 1
C34 C 0.1763(14) 0.4990(3) 1.032(2) 0.054(3) Uani 0.5 1 d PDU A 1
H34 H 0.1199 0.5197 1.0227 0.065 Uiso 0.5 1 calc PR A 1
C35 C 0.2315(13) 0.4851(3) 0.805(2) 0.054(2) Uani 0.5 1 d PDU A 1
H35 H 0.2193 0.4971 0.6432 0.064 Uiso 0.5 1 calc PR A 1
C36 C 0.3051(13) 0.4535(3) 0.810(2) 0.046(2) Uani 0.5 1 d PDU A 1
H36 H 0.3379 0.4427 0.6526 0.055 Uiso 0.5 1 calc PR A 1
O40 O 0.4388(13) 0.4056(3) 1.081(3) 0.041(4) Uani 0.5 1 d PU A 2
C41 C 0.3686(12) 0.4364(3) 1.053(2) 0.043(3) Uani 0.5 1 d PDU A 2
C42 C 0.4468(13) 0.4647(3) 0.979(3) 0.066(3) Uani 0.5 1 d PDU A 2
H42 H 0.5476 0.463 0.9484 0.079 Uiso 0.5 1 calc PR A 2
C43 C 0.3755(14) 0.4962(3) 0.949(3) 0.078(3) Uani 0.5 1 d PDU A 2
H43 H 0.43 0.516 0.8962 0.094 Uiso 0.5 1 calc PR A 2
C44 C 0.2319(14) 0.5004(3) 0.992(3) 0.061(3) Uani 0.5 1 d PDU A 2
H44 H 0.1865 0.5225 0.973 0.073 Uiso 0.5 1 calc PR A 2
C45 C 0.1547(13) 0.4708(3) 1.064(3) 0.058(3) Uani 0.5 1 d PDU A 2
H45 H 0.0536 0.4727 1.0894 0.069 Uiso 0.5 1 calc PR A 2
C46 C 0.2202(12) 0.4389(3) 1.098(3) 0.054(2) Uani 0.5 1 d PDU A 2
H46 H 0.166 0.4191 1.1519 0.064 Uiso 0.5 1 calc PR A 2

loop_
_atom_site_aniso_label
_atom_site_aniso_U_11
_atom_site_aniso_U_22
_atom_site_aniso_U_33
_atom_site_aniso_U_23
_atom_site_aniso_U_13
_atom_site_aniso_U_12
Br1 0.0821(4) 0.0415(3) 0.0546(3) -0.0100(3) 0.0095(4) -0.0139(3)
P1 0.0340(6) 0.0354(6) 0.0312(6) -0.0030(5) -0.0002(6) -0.0030(5)
C1 0.031(2) 0.045(3) 0.031(3) 0.000(2) 0.001(2) 0.000(2)
O1 0.0388(19) 0.051(2) 0.0354(19) -0.0072(16) 0.0021(16) -0.0041(16)
O2 0.048(2) 0.0454(19) 0.0231(17) -0.0059(14) -0.0045(15) -0.0041(16)
C11 0.033(2) 0.038(2) 0.028(2) 0.003(2) 0.001(2) -0.0052(18)
C12 0.035(3) 0.040(3) 0.038(3) 0.003(2) -0.007(2) -0.004(2)
C13 0.044(3) 0.045(3) 0.045(3) 0.009(2) -0.009(3) -0.010(2)
C14 0.043(3) 0.034(2) 0.034(2) -0.0015(19) 0.010(2) -0.008(2)
C15 0.046(3) 0.038(3) 0.046(3) 0.005(2) 0.003(3) 0.000(2)
C16 0.039(3) 0.042(2) 0.040(3) 0.000(2) 0.001(3) -0.003(2)
O20 0.0340(19) 0.0401(18) 0.073(3) 0.011(2) 0.0092(18) -0.0019(15)
C21 0.028(2) 0.033(2) 0.040(3) -0.007(2) 0.007(2) -0.003(2)
C22 0.042(3) 0.051(3) 0.048(3) -0.001(3) -0.004(3) 0.014(3)
C23 0.033(3) 0.068(4) 0.081(5) -0.010(4) -0.006(3) 0.012(3)
C24 0.045(4) 0.070(4) 0.079(5) 0.000(4) 0.022(4) -0.011(3)
C25 0.066(4) 0.062(3) 0.054(3) 0.013(3) 0.009(4) -0.010(3)
C26 0.044(3) 0.057(3) 0.044(3) 0.008(3) -0.007(3) -0.001(3)
O30 0.031(3) 0.032(3) 0.031(3) -0.0019(10) -0.0009(10) -0.0004(10)
C31 0.036(3) 0.036(3) 0.035(3) -0.0002(10) -0.0002(10) 0.0001(10)
C32 0.053(5) 0.055(5) 0.046(5) 0.002(5) 0.006(4) 0.007(5)
C33 0.057(6) 0.055(5) 0.060(6) -0.012(5) 0.002(5) 0.014(5)
C34 0.054(3) 0.053(3) 0.054(3) -0.0003(10) -0.0002(10) 0.0006(10)
C35 0.073(6) 0.045(5) 0.043(5) 0.002(4) -0.022(5) 0.002(5)
C36 0.065(5) 0.041(4) 0.032(4) 0.001(4) -0.016(4) 0.002(4)
O40 0.040(4) 0.041(4) 0.040(4) -0.0018(10) -0.0011(10) -0.0006(10)
C41 0.044(3) 0.043(3) 0.044(3) -0.0003(10) 0.0001(10) -0.0004(10)
C42 0.055(5) 0.061(5) 0.080(6) -0.002(5) 0.000(5) -0.010(4)
C43 0.078(3) 0.078(3) 0.079(3) 0.0000(10) 0.0002(10) -0.0009(10)
C44 0.061(3) 0.060(3) 0.062(3) 0.0002(10) 0.0001(10) 0.0003(10)
C45 0.056(5) 0.047(5) 0.070(6) 0.007(5) 0.002(5) 0.005(4)
C46 0.053(6) 0.045(4) 0.063(5) 0.006(5) 0.012(5) 0.006(4)

loop_
_atom_type_symbol
_atom_type_description
_atom_type_scat_dispersion_real
_atom_type_scat_dispersion_imag
_atom_type_scat_source
C C 0.0033 0.0016 'International Tables Vol C Tables 4.2.6.8 and 6.1.1.4'
H H 0 0 'International Tables Vol C Tables 4.2.6.8 and 6.1.1.4'
P P 0.1023 0.0942 'International Tables Vol C Tables 4.2.6.8 and 6.1.1.4'
O O 0.0106 0.006 'International Tables Vol C Tables 4.2.6.8 and 6.1.1.4'
Br Br -0.2901 2.4595 'International Tables Vol C Tables 4.2.6.8 and 6.1.1.4'

loop_
_geom_angle_atom_site_label_1
_geom_angle_atom_site_label_2
_geom_angle_atom_site_label_3
_geom_angle
O2 P1 O40 116.2(5)
O2 P1 O20 116.8(2)
O40 P1 O20 97.3(5)
O2 P1 O30 110.1(5)
O40 P1 O30 9.1(7)
O20 P1 O30 106.3(5)
O2 P1 C1 115.4(2)
O40 P1 C1 108.3(6)
O20 P1 C1 100.5(2)
O30 P1 C1 106.8(5)
O1 C1 C11 112.1(4)
O1 C1 P1 106.3(3)
C11 C1 P1 109.8(3)
O1 C1 H1A 109.5
C11 C1 H1A 109.5
P1 C1 H1A 109.5
C1 O1 H1B 109.5
C12 C11 C16 119.6(4)
C12 C11 C1 120.2(4)
C16 C11 C1 120.2(4)
C11 C12 C13 119.7(5)
C11 C12 H12A 120.1
C13 C12 H12A 120.1
C14 C13 C12 120.4(5)
C14 C13 H13A 119.8
C12 C13 H13A 119.8
C13 C14 C15 120.1(5)
C13 C14 Br1 120.9(4)
C15 C14 Br1 119.1(4)
C16 C15 C14 119.0(5)
C16 C15 H15A 120.5
C14 C15 H15A 120.5
C15 C16 C11 121.1(5)
C15 C16 H16A 119.4
C11 C16 H16A 119.4
C21 O20 P1 126.3(3)
C26 C21 C22 122.6(5)
C26 C21 O20 121.2(5)
C22 C21 O20 116.1(4)
C21 C22 C23 116.9(5)
C21 C22 H22A 121.6
C23 C22 H22A 121.6
C24 C23 C22 121.9(6)
C24 C23 H23A 119
C22 C23 H23A 119
C25 C24 C23 119.3(6)
C25 C24 H24A 120.4
C23 C24 H24A 120.4
C24 C25 C26 121.8(6)
C24 C25 H25A 119.1
C26 C25 H25A 119.1
C21 C26 C25 117.5(6)
C21 C26 H26A 121.3
C25 C26 H26A 121.3
C31 O30 P1 127.7(9)
C36 C31 C32 122.6(11)
C36 C31 O30 121.3(10)
C32 C31 O30 116.1(10)
C31 C32 C33 118.7(11)
C31 C32 H32 120.7
C33 C32 H32 120.7
C34 C33 C32 119.6(11)
C34 C33 H33 120.2
C32 C33 H33 120.2
C33 C34 C35 121.2(11)
C33 C34 H34 119.4
C35 C34 H34 119.4
C34 C35 C36 120.6(10)
C34 C35 H35 119.7
C36 C35 H35 119.7
C31 C36 C35 117.2(10)
C31 C36 H36 121.4
C35 C36 H36 121.4
C41 O40 P1 122.4(11)
O40 C41 C42 117.9(11)
O40 C41 C46 121.0(11)
C42 C41 C46 121.2(12)
C41 C42 C43 118.1(12)
C41 C42 H42 120.9
C43 C42 H42 120.9
C44 C43 C42 123.7(13)
C44 C43 H43 118.1
C42 C43 H43 118.1
C43 C44 C45 116.6(12)
C43 C44 H44 121.7
C45 C44 H44 121.7
C46 C45 C44 122.2(11)
C46 C45 H45 118.9
C44 C45 H45 118.9
C45 C46 C41 118.2(11)
C45 C46 H46 120.9
C41 C46 H46 120.9

loop_
_geom_bond_atom_site_label_1
_geom_bond_atom_site_label_2
_geom_bond_distance
Br1 C14 1.891(5)
P1 O2 1.461(4)
P1 O40 1.580(13)
P1 O20 1.581(4)
P1 O30 1.587(11)
P1 C1 1.817(5)
C1 O1 1.431(6)
C1 C11 1.507(6)
C1 H1A 1
O1 H1B 0.84
C11 C12 1.376(7)
C11 C16 1.383(6)
C12 C13 1.392(7)
C12 H12A 0.95
C13 C14 1.369(7)
C13 H13A 0.95
C14 C15 1.398(7)
C15 C16 1.377(7)
C15 H15A 0.95
C16 H16A 0.95
O20 C21 1.406(5)
C21 C26 1.377(7)
C21 C22 1.378(7)
C22 C23 1.381(8)
C22 H22A 0.95
C23 C24 1.369(9)
C23 H23A 0.95
C24 C25 1.349(9)
C24 H24A 0.95
C25 C26 1.382(8)
C25 H25A 0.95
C26 H26A 0.95
O30 C31 1.443(17)
C31 C36 1.363(13)
C31 C32 1.378(13)
C32 C33 1.383(13)
C32 H32 0.95
C33 C34 1.348(14)
C33 H33 0.95
C34 C35 1.368(14)
C34 H34 0.95
C35 C36 1.391(12)
C35 H35 0.95
C36 H36 0.95
O40 C41 1.357(18)
C41 C42 1.359(13)
C41 C46 1.398(13)
C42 C43 1.383(13)
C42 H42 0.95
C43 C44 1.359(14)
C43 H43 0.95
C44 C45 1.390(14)
C44 H44 0.95
C45 C46 1.379(12)
C45 H45 0.95
C46 H46 0.95

loop_
_geom_torsion_atom_site_label_1
_geom_torsion_atom_site_label_2
_geom_torsion_atom_site_label_3
_geom_torsion_atom_site_label_4
_geom_torsion
O2 P1 C1 O1 -66.2(4)
O40 P1 C1 O1 66.0(6)
O20 P1 C1 O1 167.3(3)
O30 P1 C1 O1 56.5(6)
O2 P1 C1 C11 55.3(4)
O40 P1 C1 C11 -172.6(5)
O20 P1 C1 C11 -71.2(4)
O30 P1 C1 C11 178.0(5)
O1 C1 C11 C12 43.2(6)
P1 C1 C11 C12 -74.7(5)
O1 C1 C11 C16 -137.2(5)
P1 C1 C11 C16 104.9(5)
C16 C11 C12 C13 -2.4(7)
C1 C11 C12 C13 177.2(5)
C11 C12 C13 C14 2.9(8)
C12 C13 C14 C15 -2.0(8)
C12 C13 C14 Br1 178.6(4)
C13 C14 C15 C16 0.7(8)
Br1 C14 C15 C16 -180.0(4)
C14 C15 C16 C11 -0.2(8)
C12 C11 C16 C15 1.1(8)
C1 C11 C16 C15 -178.5(5)
O2 P1 O20 C21 72.8(5)
O40 P1 O20 C21 -51.4(7)
O30 P1 O20 C21 -50.4(6)
C1 P1 O20 C21 -161.6(4)
P1 O20 C21 C26 -40.5(7)
P1 O20 C21 C22 141.9(4)
C26 C21 C22 C23 0.1(8)
O20 C21 C22 C23 177.7(5)
C21 C22 C23 C24 1.2(9)
C22 C23 C24 C25 -1.6(10)
C23 C24 C25 C26 0.7(10)
C22 C21 C26 C25 -1.0(8)
O20 C21 C26 C25 -178.5(5)
C24 C25 C26 C21 0.6(10)
O2 P1 O30 C31 15.7(13)
O40 P1 O30 C31 149(7)
O20 P1 O30 C31 143.0(10)
C1 P1 O30 C31 -110.3(11)
P1 O30 C31 C36 -47.2(17)
P1 O30 C31 C32 134.2(10)
C36 C31 C32 C33 -1.8(14)
O30 C31 C32 C33 176.8(11)
C31 C32 C33 C34 1.9(14)
C32 C33 C34 C35 -3.4(18)
C33 C34 C35 C36 5(2)
C32 C31 C36 C35 3.1(17)
O30 C31 C36 C35 -175.4(11)
C34 C35 C36 C31 -4.6(18)
O2 P1 O40 C41 17.8(14)
O20 P1 O40 C41 142.5(11)
O30 P1 O40 C41 -32(5)
C1 P1 O40 C41 -113.9(11)
P1 O40 C41 C42 -118.6(12)
P1 O40 C41 C46 61.0(17)
O40 C41 C42 C43 179.6(13)
C46 C41 C42 C43 0.0(14)
C41 C42 C43 C44 0.4(16)
C42 C43 C44 C45 -1(2)
C43 C44 C45 C46 2(2)
C44 C45 C46 C41 -2(2)
O40 C41 C46 C45 -179.0(13)
C42 C41 C46 C45 0.6(18)
